data_1569569
loop_
_publ_author_name
'Sun, Jiyu'
'Decato, Daniel A.'
'Bryantsev, Vyacheslav S.'
'John, Eric A.'
'Berryman, Orion B.'

_publ_section_title
;
 The interplay between hydrogen and halogen bonding: substituent effects
 and their role in the hydrogen bond enhanced halogen bond.
;
_journal_issue 33
_journal_name_full 'Chemical science'
_journal_page_first 8924
_journal_page_last 8935
_journal_paper_doi 10.1039/d3sc02348f
_journal_volume 14
_journal_year 2023
_chemical_formula_moiety 'C25 H12 F9 N'
_chemical_formula_sum 'C25 H12 F9 N'
_chemical_formula_weight 497.36
_space_group_crystal_system orthorhombic
_space_group_IT_number 43
_space_group_name_Hall 'F 2 -2d'
_space_group_name_H-M_alt 'F d d 2'
_atom_sites_solution_hydrogens mixed
_atom_sites_solution_primary dual
_audit_creation_date 2020-05-14
_audit_creation_method
;
Olex2 1.2
(compiled 2018.05.29 svn.r3508 for OlexSys, GUI svn.r5506)
;
_audit_update_record
;
2023-01-30 deposited with the CCDC.	2023-07-20 downloaded from the CCDC.
;
_cell_angle_alpha 90
_cell_angle_beta 90
_cell_angle_gamma 90
_cell_formula_units_Z 32
_cell_length_a 37.842(3)
_cell_length_b 50.545(4)
_cell_length_c 8.9837(6)
_cell_measurement_reflns_used 9626
_cell_measurement_temperature 100
_cell_measurement_theta_max 26.186
_cell_measurement_theta_min 2.626
_cell_volume 17183(2)
_computing_cell_refinement 'SAINT V8.38A (BRUKER-AXS, 2016)'
_computing_data_collection 'APEX3 (Bruker-AXS, 2016)'
_computing_data_reduction 'SAINT V8.38A (BRUKER-AXS, 2016)'
_computing_molecular_graphics 'Olex2 (Dolomanov et al., 2009)'
_computing_publication_material 'Olex2 (Dolomanov et al., 2009)'
_computing_structure_refinement 'ShelXL (Sheldrick, 2015)'
_computing_structure_solution 'ShelXT (Sheldrick, 2015)'
_diffrn_ambient_temperature 100
_diffrn_detector 'Bruker Photon-100 area detector'
_diffrn_detector_area_resol_mean 10.5
_diffrn_detector_type 'CMOS area detector'
_diffrn_measured_fraction_theta_full 0.999
_diffrn_measured_fraction_theta_max 0.997
_diffrn_measurement_device 'Fixed Chi Three-Circle Diffractometer'
_diffrn_measurement_device_type 'Bruker D8 VENTURE Duo'
_diffrn_measurement_method '\w and \f scans'
_diffrn_radiation_monochromator 'TRIUMPH graphite'
_diffrn_radiation_probe x-ray
_diffrn_radiation_type MoK\a
_diffrn_radiation_wavelength 0.71073
_diffrn_reflns_av_R_equivalents 0.0464
_diffrn_reflns_av_unetI/netI 0.0232
_diffrn_reflns_Laue_measured_fraction_full 0.999
_diffrn_reflns_Laue_measured_fraction_max 0.997
_diffrn_reflns_limit_h_max 47
_diffrn_reflns_limit_h_min -47
_diffrn_reflns_limit_k_max 63
_diffrn_reflns_limit_k_min -62
_diffrn_reflns_limit_l_max 11
_diffrn_reflns_limit_l_min -11
_diffrn_reflns_number 130424
_diffrn_reflns_point_group_measured_fraction_full 0.999
_diffrn_reflns_point_group_measured_fraction_max 0.997
_diffrn_reflns_theta_full 25.242
_diffrn_reflns_theta_max 26.468
_diffrn_reflns_theta_min 2.625
_diffrn_source 'sealed tube'
_diffrn_source_type fine-focus
_diffrn_standards_number 0
_exptl_absorpt_coefficient_mu 0.145
_exptl_absorpt_correction_T_max 0.7454
_exptl_absorpt_correction_T_min 0.7005
_exptl_absorpt_correction_type multi-scan
_exptl_absorpt_process_details
'SADABS-2016/2 (Bruker,2016/2) was used for absorption correction. wR2(int) was 0.0667 before and 0.0633 after correction. The Ratio of minimum to maximum transmission is 0.9398. The \l/2 correction factor is Not present.'
_exptl_crystal_colour colourless
_exptl_crystal_colour_primary colourless
_exptl_crystal_density_diffrn 1.538
_exptl_crystal_description plate
_exptl_crystal_F_000 8000
_exptl_crystal_size_max 0.55
_exptl_crystal_size_mid 0.32
_exptl_crystal_size_min 0.09
_refine_diff_density_max 0.644
_refine_diff_density_min -0.377
_refine_diff_density_rms 0.066
_refine_ls_abs_structure_details
;
 Flack x determined using 3275 quotients [(I+)-(I-)]/[(I+)+(I-)]
 (Parsons, Flack and Wagner, Acta Cryst. B69 (2013) 249-259).
;
_refine_ls_abs_structure_Flack 0.07(12)
_refine_ls_extinction_method none
_refine_ls_goodness_of_fit_ref 1.054
_refine_ls_hydrogen_treatment mixed
_refine_ls_matrix_type full
_refine_ls_number_parameters 703
_refine_ls_number_reflns 8847
_refine_ls_number_restraints 37
_refine_ls_restrained_S_all 1.057
_refine_ls_R_factor_all 0.0660
_refine_ls_R_factor_gt 0.0564
_refine_ls_shift/su_max 0.000
_refine_ls_shift/su_mean 0.000
_refine_ls_structure_factor_coef Fsqd
_refine_ls_weighting_details 'w=1/[\s^2^(Fo^2^)+(0.0751P)^2^+63.5185P] where P=(Fo^2^+2Fc^2^)/3'
_refine_ls_weighting_scheme calc
_refine_ls_wR_factor_gt 0.1408
_refine_ls_wR_factor_ref 0.1475
_reflns_Friedel_coverage 0.875
_reflns_Friedel_fraction_full 1.000
_reflns_Friedel_fraction_max 0.996
_reflns_number_gt 7881
_reflns_number_total 8847
_reflns_threshold_expression 'I > 2\s(I)'
_cod_data_source_file d3sc02348f2.cif
_cod_data_source_block umt_ob144
_cod_depositor_comments
;
The following automatic conversions were performed:

data item '_diffrn_radiation_probe' value 'X-ray' was changed to
'x-ray' in accordance with the
/home/data/users/saulius/crontab/automatic-downloads/rss-feeds/RSC/lib/dictionaries/cif_core.dic
dictionary named 'cif_core.dic' version 2.4.2 last updated on
2011-04-26.

Automatic conversion script
Id: cif_fix_values 8170 2020-07-09 18:12:32Z antanas 

 Adding full bibliography for 1569562--1569572.cif.
;
_cod_database_code 1569569
_shelx_shelxl_version_number 2018/3
_shelx_space_group_comment
;
The symmetry employed for this shelxl refinement is uniquely defined
by the following loop, which should always be used as a source of
symmetry information in preference to the above space-group names.
They are only intended as comments.
;
_olex2_refinement_description
;
1. Fixed Uiso
 At 1.2 times of:
  All C(H) groups
2. Rigid body (RIGU) restrains
 F4A, F5A, F6A, C24A, F4AA, F5AA, F6AA
 with sigma for 1-2 distances of 0.004 and sigma for 1-3 distances of 0.004
3. Others
 Sof(F4BB)=Sof(F5BB)=Sof(F6BB)=1-FVAR(1)
 Sof(F4B)=Sof(F5B)=Sof(F6B)=FVAR(1)
 Sof(F4AA)=Sof(F5AA)=Sof(F6AA)=1-FVAR(2)
 Sof(F4A)=Sof(F5A)=Sof(F6A)=FVAR(2)
4.a Aromatic/amide H refined with riding coordinates:
 C3A(H3A), C5A(H5A), C10A(H10A), C12A(H12A), C13A(H13A), C14A(H14A),
 C18A(H18A), C20A(H20A), C21A(H21A), C22A(H22A), C3B(H3B), C5B(H5B), C11B(H11B),
  C13B(H13B), C14B(H14B), C15B(H15B), C19B(H19B), C21B(H21B), C22B(H22B),
 C23B(H23B)
;
_olex2_submission_special_instructions 'No special instructions were received'

loop_
_space_group_symop_operation_xyz
'x, y, z'
'-x, -y, z'
'x+1/4, -y+1/4, z+1/4'
'-x+1/4, y+1/4, z+1/4'
'x, y+1/2, z+1/2'
'-x, -y+1/2, z+1/2'
'x+1/4, -y+3/4, z+3/4'
'-x+1/4, y+3/4, z+3/4'
'x+1/2, y, z+1/2'
'-x+1/2, -y, z+1/2'
'x+3/4, -y+1/4, z+3/4'
'-x+3/4, y+1/4, z+3/4'
'x+1/2, y+1/2, z'
'-x+1/2, -y+1/2, z'
'x+3/4, -y+3/4, z+1/4'
'-x+3/4, y+3/4, z+1/4'

loop_
_atom_site_label
_atom_site_type_symbol
_atom_site_fract_x
_atom_site_fract_y
_atom_site_fract_z
_atom_site_U_iso_or_equiv
_atom_site_adp_type
_atom_site_occupancy
_atom_site_site_symmetry_order
_atom_site_calc_flag
_atom_site_refinement_flags_posn
_atom_site_refinement_flags_adp
_atom_site_refinement_flags_occupancy
_atom_site_disorder_assembly
_atom_site_disorder_group
F1A F -0.55236(8) -0.60285(8) -0.9017(3) 0.0505(9) Uani 1 1 d . . . . .
F2A F -0.59342(11) -0.63030(6) -0.9368(3) 0.0555(9) Uani 1 1 d . . . . .
F3A F -0.60595(7) -0.58916(5) -0.9055(3) 0.0341(6) Uani 1 1 d . . . . .
F4A F -0.5461(3) -0.68078(15) -2.0756(7) 0.047(3) Uani 0.57(2) 1 d . U P A 1
F5A F -0.5460(5) -0.72113(15) -2.0483(13) 0.092(6) Uani 0.57(2) 1 d . U P A 1
F6A F -0.4993(3) -0.7025(5) -2.1183(10) 0.104(7) Uani 0.57(2) 1 d . U P A 1
F7A F -0.67805(10) -0.54963(7) -2.0268(4) 0.0556(9) Uani 1 1 d . . . . .
F8A F -0.69677(14) -0.51174(9) -2.0873(4) 0.0953(19) Uani 1 1 d . . . . .
F9A F -0.64145(11) -0.52097(7) -2.0963(4) 0.0639(11) Uani 1 1 d . . . . .
N1A N -0.57307(10) -0.59315(8) -1.5936(4) 0.0234(8) Uani 1 1 d . . . . .
H1AA H -0.5789(12) -0.5795(10) -1.629(6) 0.018(12) Uiso 1 1 d . . . . .
H1AB H -0.5594(14) -0.6043(11) -1.635(6) 0.032(14) Uiso 1 1 d . . . . .
C1A C -0.57503(10) -0.59541(8) -1.4439(4) 0.0162(8) Uani 1 1 d . . . . .
C2A C -0.55958(9) -0.61764(7) -1.3713(4) 0.0152(7) Uani 1 1 d . . . . .
C3A C -0.56257(10) -0.62008(8) -1.2184(4) 0.0163(8) Uani 1 1 d . . . . .
H3A H -0.552018 -0.634768 -1.169565 0.020 Uiso 1 1 calc R . . . .
C4A C -0.58067(10) -0.60148(8) -1.1359(4) 0.0173(8) Uani 1 1 d . . . . .
C5A C -0.59628(10) -0.57979(8) -1.2043(4) 0.0171(8) Uani 1 1 d . . . . .
H5A H -0.608764 -0.567129 -1.146560 0.021 Uiso 1 1 calc R . . . .
C6A C -0.59356(9) -0.57667(7) -1.3578(4) 0.0154(7) Uani 1 1 d . . . . .
C7A C -0.54336(10) -0.63764(8) -1.4594(4) 0.0177(8) Uani 1 1 d . . . . .
C8A C -0.53223(10) -0.65484(7) -1.5392(4) 0.0178(8) Uani 1 1 d . . . . .
C9A C -0.51858(10) -0.67574(7) -1.6311(4) 0.0172(8) Uani 1 1 d . . . . .
C10A C -0.52896(10) -0.67759(8) -1.7794(5) 0.0200(8) Uani 1 1 d . . . . .
H10A H -0.545390 -0.665302 -1.819607 0.024 Uiso 1 1 calc R . . . .
C11A C -0.51500(11) -0.69768(7) -1.8684(5) 0.0198(8) Uani 1 1 d . . . . .
C12A C -0.49123(11) -0.71593(7) -1.8109(5) 0.0212(8) Uani 1 1 d . . . . .
H12A H -0.481726 -0.729463 -1.872415 0.025 Uiso 1 1 calc R . . . .
C13A C -0.48155(11) -0.71414(8) -1.6624(5) 0.0231(8) Uani 1 1 d . . . . .
H13A H -0.465512 -0.726681 -1.621920 0.028 Uiso 1 1 calc R . . . .
C14A C -0.49490(10) -0.69435(8) -1.5725(4) 0.0216(8) Uani 1 1 d . . . . .
H14A H -0.488048 -0.693365 -1.470919 0.026 Uiso 1 1 calc R . . . .
C15A C -0.61094(10) -0.55571(8) -1.4354(4) 0.0167(7) Uani 1 1 d . . . . .
C16A C -0.62557(10) -0.53989(8) -1.5128(4) 0.0192(8) Uani 1 1 d . . . . .
C17A C -0.64389(9) -0.52255(8) -1.6136(4) 0.0170(8) Uani 1 1 d . . . . .
C18A C -0.64883(11) -0.53066(8) -1.7605(5) 0.0218(8) Uani 1 1 d . . . . .
H18A H -0.639967 -0.547299 -1.792520 0.026 Uiso 1 1 calc R . . . .
C19A C -0.66658(11) -0.51452(8) -1.8596(5) 0.0231(8) Uani 1 1 d . . . . .
C20A C -0.67944(10) -0.48999(8) -1.8155(4) 0.0201(8) Uani 1 1 d . . . . .
H20A H -0.691453 -0.478931 -1.884376 0.024 Uiso 1 1 calc R . . . .
C21A C -0.67450(10) -0.48188(8) -1.6696(5) 0.0195(8) Uani 1 1 d . . . . .
H21A H -0.683248 -0.465159 -1.638328 0.023 Uiso 1 1 calc R . . . .
C22A C -0.65694(10) -0.49790(8) -1.5692(4) 0.0181(8) Uani 1 1 d . . . . .
H22A H -0.653732 -0.492143 -1.469432 0.022 Uiso 1 1 calc R . . . .
C23A C -0.58365(12) -0.60577(9) -0.9717(5) 0.0260(9) Uani 1 1 d . . . . .
C24A C -0.52647(13) -0.70019(8) -2.0273(5) 0.0310(10) Uani 1 1 d . U . . .
C25A C -0.67115(15) -0.52390(10) -2.0172(5) 0.0388(12) Uani 1 1 d . . . . .
F4AA F -0.5605(3) -0.7049(5) -2.0397(13) 0.096(9) Uani 0.43(2) 1 d . U P A 2
F5AA F -0.5131(6) -0.7192(3) -2.0991(13) 0.072(6) Uani 0.43(2) 1 d . U P A 2
F6AA F -0.5210(7) -0.6786(2) -2.1039(13) 0.076(7) Uani 0.43(2) 1 d . U P A 2
F1B F -0.53539(9) -0.50874(7) -0.8976(4) 0.0510(8) Uani 1 1 d . . . . .
F2B F -0.56329(10) -0.54450(8) -0.9132(4) 0.0600(9) Uani 1 1 d . . . . .
F3B F -0.50675(10) -0.54512(8) -0.8925(4) 0.0587(10) Uani 1 1 d . . . . .
F4B F -0.4808(3) -0.6178(3) -2.0568(9) 0.078(5) Uani 0.546(18) 1 d . . P B 1
F5B F -0.4520(4) -0.65413(16) -2.0610(11) 0.087(5) Uani 0.546(18) 1 d . . P B 1
F6B F -0.4257(3) -0.6181(3) -2.0635(10) 0.084(5) Uani 0.546(18) 1 d . . P B 1
F7B F -0.61809(14) -0.46821(9) -2.0641(5) 0.0884(15) Uani 1 1 d . . . . .
F8B F -0.62224(13) -0.42692(9) -2.1027(5) 0.0880(16) Uani 1 1 d . . . . .
F9B F -0.57270(10) -0.44599(9) -2.0817(5) 0.0754(13) Uani 1 1 d . . . . .
N1B N -0.52396(11) -0.53132(9) -1.5839(5) 0.0298(9) Uani 1 1 d . . . . .
H1BA H -0.5327(14) -0.5188(11) -1.624(6) 0.028(14) Uiso 1 1 d . . . . .
H1BB H -0.513(2) -0.5457(17) -1.624(11) 0.10(3) Uiso 1 1 d . . . . .
C1B C -0.52542(10) -0.53140(8) -1.4339(5) 0.0211(8) Uani 1 1 d . . . . .
C3B C -0.51086(11) -0.55191(9) -1.1973(5) 0.0253(9) Uani 1 1 d . . . . .
H3B H -0.499498 -0.565541 -1.142474 0.030 Uiso 1 1 calc R . . . .
C4B C -0.52935(11) -0.53225(9) -1.1231(5) 0.0275(10) Uani 1 1 d . . . . .
C5B C -0.54602(11) -0.51232(9) -1.2024(5) 0.0256(9) Uani 1 1 d . . . . .
H5B H -0.558888 -0.499057 -1.150608 0.031 Uiso 1 1 calc R . . . .
C6B C -0.54414(10) -0.51153(8) -1.3561(5) 0.0244(9) Uani 1 1 d . . . . .
C7B C -0.50892(10) -0.55173(8) -1.3517(5) 0.0221(9) Uani 1 1 d . . . . .
C8B C -0.49146(11) -0.57236(8) -1.4326(5) 0.0240(9) Uani 1 1 d . . . . .
C9B C -0.47826(11) -0.58922(8) -1.5099(5) 0.0262(9) Uani 1 1 d . . . . .
C10B C -0.46315(10) -0.60991(8) -1.5976(5) 0.0259(9) Uani 1 1 d . . . . .
C11B C -0.46631(11) -0.60961(8) -1.7533(6) 0.0271(9) Uani 1 1 d . . . . .
H11B H -0.478663 -0.595689 -1.801665 0.033 Uiso 1 1 calc R . . . .
C12B C -0.45125(12) -0.62979(9) -1.8354(6) 0.0297(10) Uani 1 1 d . . . . .
C13B C -0.43345(11) -0.65036(9) -1.7674(6) 0.0328(11) Uani 1 1 d . . . . .
H13B H -0.423192 -0.664072 -1.825392 0.039 Uiso 1 1 calc R . . . .
C14B C -0.43071(12) -0.65077(9) -1.6132(6) 0.0336(11) Uani 1 1 d . . . . .
H14B H -0.418779 -0.664973 -1.565561 0.040 Uiso 1 1 calc R . . . .
C15B C -0.44522(11) -0.63067(9) -1.5287(6) 0.0292(10) Uani 1 1 d . . . . .
H15B H -0.442968 -0.630998 -1.423391 0.035 Uiso 1 1 calc R . . . .
C16B C -0.56071(11) -0.49118(8) -1.4416(5) 0.0253(9) Uani 1 1 d . . . . .
C17B C -0.57352(11) -0.47477(8) -1.5221(6) 0.0274(9) Uani 1 1 d . . . . .
C18B C -0.58964(10) -0.45536(8) -1.6166(6) 0.0276(10) Uani 1 1 d . . . . .
C19B C -0.58940(10) -0.45883(8) -1.7703(6) 0.0277(10) Uani 1 1 d . . . . .
H19B H -0.578365 -0.473935 -1.812729 0.033 Uiso 1 1 calc R . . . .
C20B C -0.60542(11) -0.44005(9) -1.8618(6) 0.0323(11) Uani 1 1 d . . . . .
C21B C -0.62148(11) -0.41781(9) -1.8004(6) 0.0337(11) Uani 1 1 d . . . . .
H21B H -0.632320 -0.404994 -1.862758 0.040 Uiso 1 1 calc R . . . .
C22B C -0.62148(12) -0.41462(9) -1.6492(7) 0.0370(12) Uani 1 1 d . . . . .
H22B H -0.632456 -0.399418 -1.607544 0.044 Uiso 1 1 calc R . . . .
C23B C -0.60593(11) -0.43289(9) -1.5553(6) 0.0334(11) Uani 1 1 d . . . . .
H23B H -0.606269 -0.430289 -1.450577 0.040 Uiso 1 1 calc R . . . .
C24B C -0.53271(14) -0.53295(10) -0.9584(6) 0.0354(11) Uani 1 1 d . . . . .
C25B C -0.45472(14) -0.62964(10) -2.0011(6) 0.0406(12) Uani 1 1 d . . . . .
C26B C -0.60494(13) -0.44447(10) -2.0251(7) 0.0399(12) Uani 1 1 d . . . . .
F4BB F -0.4569(6) -0.60441(18) -2.0523(11) 0.090(7) Uani 0.454(18) 1 d . . P B 2
F5BB F -0.4863(3) -0.6400(4) -2.0390(11) 0.095(6) Uani 0.454(18) 1 d . . P B 2
F6BB F -0.4322(4) -0.6407(4) -2.0745(10) 0.084(7) Uani 0.454(18) 1 d . . P B 2

loop_
_atom_site_aniso_label
_atom_site_aniso_U_11
_atom_site_aniso_U_22
_atom_site_aniso_U_33
_atom_site_aniso_U_23
_atom_site_aniso_U_13
_atom_site_aniso_U_12
F1A 0.0346(15) 0.104(3) 0.0127(12) -0.0019(15) -0.0036(11) 0.0228(16)
F2A 0.096(3) 0.0413(17) 0.0290(16) 0.0127(14) 0.0197(17) -0.0040(18)
F3A 0.0413(15) 0.0471(16) 0.0139(12) 0.0010(11) 0.0053(11) 0.0224(13)
F4A 0.090(8) 0.025(4) 0.027(3) -0.006(2) -0.022(4) 0.020(4)
F5A 0.183(13) 0.031(4) 0.061(6) 0.007(4) -0.075(8) -0.035(6)
F6A 0.070(6) 0.22(2) 0.024(4) -0.014(7) 0.010(4) 0.053(7)
F7A 0.082(2) 0.0519(19) 0.0327(17) -0.0151(15) -0.0169(17) -0.0053(17)
F8A 0.141(4) 0.109(3) 0.036(2) -0.029(2) -0.049(2) 0.095(3)
F9A 0.098(3) 0.064(2) 0.0303(17) -0.0094(16) 0.0256(19) -0.003(2)
N1A 0.030(2) 0.030(2) 0.0103(16) -0.0008(15) -0.0004(14) 0.0105(16)
C1A 0.0174(18) 0.0215(19) 0.0096(17) 0.0014(14) -0.0018(14) -0.0021(15)
C2A 0.0147(17) 0.0195(18) 0.0116(17) -0.0016(14) -0.0012(14) -0.0027(14)
C3A 0.0180(19) 0.0157(18) 0.0153(18) 0.0007(14) -0.0022(14) 0.0010(14)
C4A 0.0213(19) 0.0198(19) 0.0109(18) -0.0021(15) -0.0034(14) -0.0003(15)
C5A 0.0190(18) 0.0226(19) 0.0097(17) -0.0018(15) 0.0008(14) 0.0053(15)
C6A 0.0162(17) 0.0184(18) 0.0115(17) 0.0009(14) -0.0023(14) 0.0001(14)
C7A 0.0176(18) 0.0197(19) 0.0158(18) -0.0002(15) 0.0013(14) -0.0028(15)
C8A 0.0184(18) 0.0182(18) 0.0168(18) -0.0017(16) -0.0006(15) 0.0008(14)
C9A 0.0175(17) 0.0144(18) 0.0197(19) -0.0038(15) 0.0023(15) -0.0020(14)
C10A 0.0225(18) 0.0153(18) 0.022(2) -0.0019(16) -0.0005(16) 0.0007(14)
C11A 0.0261(19) 0.0127(18) 0.021(2) -0.0026(15) 0.0001(16) 0.0009(15)
C12A 0.027(2) 0.0126(17) 0.025(2) -0.0049(15) 0.0047(16) 0.0018(15)
C13A 0.025(2) 0.022(2) 0.022(2) 0.0021(16) -0.0014(17) 0.0070(16)
C14A 0.0213(19) 0.027(2) 0.0167(19) -0.0021(16) 0.0001(15) -0.0010(16)
C15A 0.0173(17) 0.0210(19) 0.0119(17) -0.0015(15) -0.0019(14) 0.0000(15)
C16A 0.0167(17) 0.024(2) 0.0165(18) -0.0006(16) 0.0019(15) -0.0017(15)
C17A 0.0127(17) 0.0191(18) 0.0192(19) 0.0020(15) -0.0024(14) -0.0005(14)
C18A 0.0245(19) 0.0203(19) 0.021(2) -0.0004(16) 0.0004(16) 0.0063(15)
C19A 0.0235(19) 0.028(2) 0.0175(19) 0.0019(16) -0.0011(16) 0.0069(16)
C20A 0.0184(18) 0.025(2) 0.017(2) 0.0071(16) 0.0002(15) 0.0032(15)
C21A 0.0164(18) 0.0171(18) 0.025(2) -0.0025(16) -0.0018(16) 0.0019(14)
C22A 0.0156(17) 0.0233(19) 0.0155(18) -0.0012(15) 0.0014(14) -0.0026(15)
C23A 0.033(2) 0.030(2) 0.015(2) 0.0013(17) 0.0030(17) 0.0058(18)
C24A 0.049(3) 0.022(2) 0.022(2) -0.0050(17) -0.003(2) 0.0092(18)
C25A 0.053(3) 0.041(3) 0.022(2) -0.002(2) -0.007(2) 0.026(2)
F4AA 0.045(5) 0.21(3) 0.037(6) -0.035(10) -0.002(4) -0.033(7)
F5AA 0.133(15) 0.062(7) 0.021(5) -0.020(5) -0.016(7) 0.065(8)
F6AA 0.146(18) 0.047(5) 0.034(5) 0.019(4) -0.045(8) -0.032(7)
F1B 0.065(2) 0.0523(19) 0.0356(17) -0.0076(15) -0.0017(16) 0.0174(16)
F2B 0.062(2) 0.078(2) 0.0406(19) -0.0009(18) 0.0125(17) -0.0164(18)
F3B 0.069(2) 0.078(2) 0.0287(16) -0.0020(16) -0.0035(16) 0.0392(19)
F4B 0.064(7) 0.124(13) 0.047(5) -0.033(6) -0.018(4) 0.060(8)
F5B 0.172(14) 0.040(4) 0.050(5) -0.016(4) 0.004(6) -0.001(6)
F6B 0.080(7) 0.114(11) 0.058(5) -0.003(6) 0.007(4) -0.040(7)
F7B 0.139(4) 0.076(3) 0.050(2) -0.003(2) 0.011(3) -0.046(3)
F8B 0.115(4) 0.094(3) 0.055(2) 0.017(2) -0.013(2) 0.065(3)
F9B 0.047(2) 0.119(4) 0.060(2) 0.020(2) 0.0162(18) 0.019(2)
N1B 0.034(2) 0.028(2) 0.027(2) 0.0018(17) -0.0022(16) 0.0072(17)
C1B 0.0177(18) 0.020(2) 0.026(2) -0.0005(16) -0.0007(16) -0.0020(16)
C3B 0.023(2) 0.028(2) 0.025(2) 0.0024(17) -0.0030(17) -0.0018(17)
C4B 0.024(2) 0.031(2) 0.027(2) -0.0024(18) -0.0010(17) -0.0075(18)
C5B 0.021(2) 0.025(2) 0.031(2) -0.0066(18) 0.0012(17) -0.0014(17)
C6B 0.0175(18) 0.023(2) 0.033(2) -0.0030(18) -0.0021(17) 0.0010(15)
C7B 0.0182(19) 0.023(2) 0.026(2) -0.0029(17) 0.0026(16) -0.0005(15)
C8B 0.0201(19) 0.021(2) 0.031(2) 0.0010(17) 0.0005(17) 0.0020(16)
C9B 0.0184(18) 0.022(2) 0.038(2) 0.0028(18) 0.0006(18) 0.0029(16)
C10B 0.0136(18) 0.023(2) 0.041(3) -0.0015(19) 0.0026(17) -0.0011(15)
C11B 0.021(2) 0.019(2) 0.042(3) 0.0002(18) 0.0015(18) -0.0006(16)
C12B 0.024(2) 0.026(2) 0.039(3) -0.006(2) 0.0059(19) -0.0013(17)
C13B 0.024(2) 0.021(2) 0.053(3) -0.004(2) 0.006(2) 0.0005(17)
C14B 0.024(2) 0.023(2) 0.053(3) 0.004(2) 0.001(2) 0.0036(17)
C15B 0.021(2) 0.027(2) 0.040(3) 0.004(2) -0.0006(19) -0.0008(17)
C16B 0.0192(19) 0.023(2) 0.034(2) -0.0032(18) -0.0012(17) -0.0039(16)
C17B 0.0185(19) 0.022(2) 0.042(3) -0.004(2) -0.0017(19) -0.0018(16)
C18B 0.0118(18) 0.022(2) 0.049(3) 0.0044(19) -0.0024(18) -0.0017(15)
C19B 0.0190(19) 0.0179(19) 0.046(3) 0.0015(19) 0.0037(19) 0.0025(15)
C20B 0.017(2) 0.027(2) 0.053(3) 0.009(2) -0.002(2) 0.0019(17)
C21B 0.019(2) 0.024(2) 0.058(3) 0.012(2) -0.003(2) 0.0055(17)
C22B 0.020(2) 0.024(2) 0.067(4) 0.003(2) -0.002(2) 0.0094(17)
C23B 0.021(2) 0.026(2) 0.053(3) -0.004(2) -0.003(2) 0.0015(17)
C24B 0.043(3) 0.034(3) 0.029(2) 0.001(2) -0.001(2) -0.007(2)
C25B 0.041(3) 0.035(3) 0.046(3) -0.005(2) 0.007(2) -0.004(2)
C26B 0.037(3) 0.037(3) 0.045(3) 0.017(2) 0.004(2) 0.003(2)
F4BB 0.19(2) 0.042(5) 0.033(5) 0.003(4) -0.002(7) 0.002(7)
F5BB 0.074(7) 0.167(16) 0.045(5) 0.023(7) -0.022(5) -0.061(9)
F6BB 0.080(10) 0.135(17) 0.038(5) -0.011(8) 0.014(5) 0.077(11)

loop_
_atom_type_symbol
_atom_type_description
_atom_type_scat_dispersion_real
_atom_type_scat_dispersion_imag
_atom_type_scat_source
C C 0.0033 0.0016 'International Tables Vol C Tables 4.2.6.8 and 6.1.1.4'
H H 0.0000 0.0000 'International Tables Vol C Tables 4.2.6.8 and 6.1.1.4'
F F 0.0171 0.0103 'International Tables Vol C Tables 4.2.6.8 and 6.1.1.4'
N N 0.0061 0.0033 'International Tables Vol C Tables 4.2.6.8 and 6.1.1.4'

loop_
_geom_angle_atom_site_label_1
_geom_angle_atom_site_label_2
_geom_angle_atom_site_label_3
_geom_angle
_geom_angle_site_symmetry_1
_geom_angle_site_symmetry_3
_geom_angle_publ_flag
N1A C1A C2A 120.0(4) . . ?
N1A C1A C6A 121.1(4) . . ?
C6A C1A C2A 118.9(3) . . ?
C3A C2A C1A 119.4(3) . . ?
C3A C2A C7A 121.6(4) . . ?
C7A C2A C1A 118.9(3) . . ?
C4A C3A C2A 120.8(4) . . ?
C3A C4A C5A 120.8(3) . . ?
C3A C4A C23A 117.9(4) . . ?
C5A C4A C23A 121.3(4) . . ?
C4A C5A C6A 119.8(3) . . ?
C1A C6A C15A 117.4(3) . . ?
C5A C6A C1A 120.2(3) . . ?
C5A C6A C15A 122.3(3) . . ?
C8A C7A C2A 174.8(4) . . ?
C7A C8A C9A 178.5(4) . . ?
C10A C9A C8A 119.9(4) . . ?
C10A C9A C14A 119.7(3) . . ?
C14A C9A C8A 120.5(4) . . ?
C9A C10A C11A 119.3(4) . . ?
C10A C11A C24A 119.9(4) . . ?
C12A C11A C10A 121.0(4) . . ?
C12A C11A C24A 119.1(3) . . ?
C13A C12A C11A 119.1(4) . . ?
C14A C13A C12A 120.9(4) . . ?
C13A C14A C9A 120.0(4) . . ?
C16A C15A C6A 173.2(4) . . ?
C15A C16A C17A 175.5(4) . . ?
C18A C17A C16A 118.8(4) . . ?
C18A C17A C22A 119.0(4) . . ?
C22A C17A C16A 122.2(4) . . ?
C19A C18A C17A 120.1(4) . . ?
C18A C19A C20A 120.8(4) . . ?
C18A C19A C25A 118.5(4) . . ?
C20A C19A C25A 120.7(4) . . ?
C21A C20A C19A 119.1(4) . . ?
C22A C21A C20A 120.6(4) . . ?
C21A C22A C17A 120.4(4) . . ?
F1A C23A C4A 112.2(4) . . ?
F2A C23A F1A 103.7(4) . . ?
F2A C23A C4A 112.9(4) . . ?
F3A C23A F1A 106.2(4) . . ?
F3A C23A F2A 107.8(4) . . ?
F3A C23A C4A 113.4(4) . . ?
F4A C24A F6A 107.7(8) . . ?
F4A C24A C11A 114.7(4) . . ?
F5A C24A F4A 103.9(7) . . ?
F5A C24A F6A 106.2(9) . . ?
F5A C24A C11A 111.8(5) . . ?
F6A C24A C11A 111.9(6) . . ?
F4AA C24A C11A 112.4(6) . . ?
F5AA C24A C11A 115.7(6) . . ?
F5AA C24A F4AA 102.1(10) . . ?
F5AA C24A F6AA 107.7(10) . . ?
F6AA C24A C11A 112.7(5) . . ?
F6AA C24A F4AA 105.2(11) . . ?
F7A C25A F9A 103.8(4) . . ?
F7A C25A C19A 113.1(4) . . ?
F8A C25A F7A 106.4(5) . . ?
F8A C25A F9A 108.3(5) . . ?
F8A C25A C19A 112.9(4) . . ?
F9A C25A C19A 111.6(5) . . ?
N1B C1B C6B 120.8(4) . . ?
N1B C1B C7B 120.5(4) . . ?
C7B C1B C6B 118.7(4) . . ?
C4B C3B C7B 120.2(4) . . ?
C3B C4B C24B 120.3(4) . . ?
C5B C4B C3B 120.2(4) . . ?
C5B C4B C24B 119.4(4) . . ?
C6B C5B C4B 120.7(4) . . ?
C1B C6B C16B 117.7(4) . . ?
C5B C6B C1B 119.9(4) . . ?
C5B C6B C16B 122.3(4) . . ?
C1B C7B C8B 117.9(4) . . ?
C3B C7B C1B 120.3(4) . . ?
C3B C7B C8B 121.7(4) . . ?
C9B C8B C7B 175.1(5) . . ?
C8B C9B C10B 177.8(5) . . ?
C11B C10B C9B 120.5(4) . . ?
C15B C10B C9B 120.0(4) . . ?
C15B C10B C11B 119.5(4) . . ?
C12B C11B C10B 119.3(4) . . ?
C11B C12B C25B 119.5(5) . . ?
C13B C12B C11B 121.4(5) . . ?
C13B C12B C25B 119.2(4) . . ?
C12B C13B C14B 119.3(4) . . ?
C15B C14B C13B 120.5(4) . . ?
C14B C15B C10B 120.2(5) . . ?
C17B C16B C6B 175.5(5) . . ?
C16B C17B C18B 178.6(5) . . ?
C19B C18B C17B 119.9(4) . . ?
C19B C18B C23B 119.6(4) . . ?
C23B C18B C17B 120.5(5) . . ?
C18B C19B C20B 119.8(4) . . ?
C19B C20B C26B 118.4(4) . . ?
C21B C20B C19B 120.4(5) . . ?
C21B C20B C26B 121.3(4) . . ?
C22B C21B C20B 119.3(4) . . ?
C21B C22B C23B 121.8(5) . . ?
C22B C23B C18B 119.2(5) . . ?
F1B C24B F2B 101.9(4) . . ?
F1B C24B C4B 112.9(4) . . ?
F2B C24B C4B 112.4(4) . . ?
F3B C24B F1B 107.6(4) . . ?
F3B C24B F2B 107.7(4) . . ?
F3B C24B C4B 113.6(5) . . ?
F4B C25B F5B 109.8(9) . . ?
F4B C25B F6B 105.3(9) . . ?
F4B C25B C12B 117.8(6) . . ?
F5B C25B F6B 99.6(9) . . ?
F5B C25B C12B 112.6(6) . . ?
F6B C25B C12B 109.9(6) . . ?
F4BB C25B C12B 110.3(6) . . ?
F5BB C25B C12B 109.1(6) . . ?
F5BB C25B F4BB 102.9(12) . . ?
F6BB C25B C12B 118.5(7) . . ?
F6BB C25B F4BB 106.9(11) . . ?
F6BB C25B F5BB 107.9(11) . . ?
F7B C26B C20B 112.8(4) . . ?
F8B C26B F7B 106.4(5) . . ?
F8B C26B F9B 107.2(5) . . ?
F8B C26B C20B 114.8(5) . . ?
F9B C26B F7B 100.9(5) . . ?
F9B C26B C20B 113.6(5) . . ?

loop_
_geom_bond_atom_site_label_1
_geom_bond_atom_site_label_2
_geom_bond_distance
_geom_bond_site_symmetry_2
_geom_bond_publ_flag
F1A C23A 1.349(5) . ?
F2A C23A 1.331(5) . ?
F3A C23A 1.331(5) . ?
F4A C24A 1.305(7) . ?
F5A C24A 1.304(10) . ?
F6A C24A 1.318(9) . ?
F7A C25A 1.329(6) . ?
F8A C25A 1.310(6) . ?
F9A C25A 1.338(7) . ?
N1A C1A 1.352(5) . ?
C1A C2A 1.425(5) . ?
C1A C6A 1.409(5) . ?
C2A C3A 1.384(5) . ?
C2A C7A 1.424(5) . ?
C3A C4A 1.379(5) . ?
C4A C5A 1.388(5) . ?
C4A C23A 1.496(5) . ?
C5A C6A 1.392(5) . ?
C6A C15A 1.429(5) . ?
C7A C8A 1.203(6) . ?
C8A C9A 1.437(5) . ?
C9A C10A 1.392(6) . ?
C9A C14A 1.402(6) . ?
C10A C11A 1.397(5) . ?
C11A C12A 1.388(6) . ?
C11A C24A 1.497(6) . ?
C12A C13A 1.386(6) . ?
C13A C14A 1.381(6) . ?
C15A C16A 1.195(6) . ?
C16A C17A 1.439(5) . ?
C17A C18A 1.395(6) . ?
C17A C22A 1.398(5) . ?
C18A C19A 1.382(6) . ?
C19A C20A 1.390(6) . ?
C19A C25A 1.502(6) . ?
C20A C21A 1.386(6) . ?
C21A C22A 1.383(6) . ?
C24A F4AA 1.315(10) . ?
C24A F5AA 1.265(10) . ?
C24A F6AA 1.307(10) . ?
F1B C24B 1.344(6) . ?
F2B C24B 1.358(6) . ?
F3B C24B 1.302(6) . ?
F4B C25B 1.260(9) . ?
F5B C25B 1.354(9) . ?
F6B C25B 1.365(9) . ?
F7B C26B 1.345(7) . ?
F8B C26B 1.305(6) . ?
F9B C26B 1.324(6) . ?
N1B C1B 1.348(6) . ?
C1B C6B 1.414(6) . ?
C1B C7B 1.411(6) . ?
C3B C4B 1.386(7) . ?
C3B C7B 1.389(6) . ?
C4B C5B 1.386(7) . ?
C4B C24B 1.485(7) . ?
C5B C6B 1.383(6) . ?
C6B C16B 1.429(6) . ?
C7B C8B 1.433(6) . ?
C8B C9B 1.207(6) . ?
C9B C10B 1.429(6) . ?
C10B C11B 1.404(7) . ?
C10B C15B 1.394(6) . ?
C11B C12B 1.382(6) . ?
C12B C13B 1.381(7) . ?
C12B C25B 1.495(8) . ?
C13B C14B 1.389(8) . ?
C14B C15B 1.382(7) . ?
C16B C17B 1.203(6) . ?
C17B C18B 1.434(6) . ?
C18B C19B 1.392(7) . ?
C18B C23B 1.405(6) . ?
C19B C20B 1.394(6) . ?
C20B C21B 1.392(7) . ?
C20B C26B 1.484(8) . ?
C21B C22B 1.368(8) . ?
C22B C23B 1.382(7) . ?
C25B F4BB 1.358(10) . ?
C25B F5BB 1.349(11) . ?
C25B F6BB 1.213(9) . ?
